data_2000000
loop_
_publ_author_name
'A. Gonzalez'
'A. Beltran'
'A. le Bail'

_publ_section_title ' Structure of the decahydrated octaacetate of dineodymium(III) and cobalt(II)'
_journal_coeditor_code PA0193
_journal_name_full 'Acta Crystallographica Section C'
_journal_page_first 1624
_journal_page_last 1627
_journal_paper_doi 10.1107/S0108270191002184
_journal_volume 47
_journal_year 1991
_chemical_formula_sum 'C16 H44 Co Nd2 O26'
_space_group_IT_number 2
_space_group_name_Hall '-P 1'
_space_group_name_H-M_alt 'P -1'
_symmetry_cell_setting triclinic
_symmetry_Int_Tables_number 2
_symmetry_space_group_name_Hall '-P 1'
_symmetry_space_group_name_H-M 'P -1'
_cell_angle_alpha 111.64(1)
_cell_angle_beta 107.94(1)
_cell_angle_gamma 93.45(1)
_cell_formula_units_Z 1
_cell_length_a 8.243(2)
_cell_length_b 10.368(3)
_cell_length_c 11.497(3)
_cell_volume 851.974
_diffrn_ambient_temperature ?
_exptl_crystal_colour purple
_exptl_crystal_density_diffrn 1.95
_refine_ls_R_factor_gt 0.024
_refine_ls_wR_factor_gt 0.024
_cod_depositor_comments
;
 Removing 43 symmetrically equivalent atoms:

 O1A* O -0.1104(2) 0.8680(2) 0.4334(2)
 Nd1A* Nd -0.08652(1) 1.08111(1) 0.66796(1)
 O3A* O -0.1692(2) 1.0466(2) -0.1531(1)
 O5A* O 0.0662(2) 0.8389(2) -0.1408(2)
 O7A* O 0.2041(2) 1.1639(2) 0.0437(2)
 C3A* C -0.2321(3) 0.7938(2) 0.4401(2)
 O2A* O -0.2765(3) 0.8393(2) 0.5409(2)
 O3A** O -0.1692(2) 1.0466(2) 0.8469(1)
 O4A* O -0.3817(2) 1.0831(2) 0.7013(2)
 O6A* O 0.1046(2) 0.9221(2) 0.7138(2)
 O8A* O 0.1406(3) 1.2272(2) 0.8714(2)
 O9A* O -0.2875(2) 1.1095(2) 0.4687(2)
 O11A* O -0.1131(3) 1.3334(2) 0.7388(3)
 Nd1A** Nd -0.08652(1) 1.08111(1) -0.33204(1)
 C1A* C -0.3266(2) 1.0634(2) -0.1939(2)
 C4A* C 0.1002(3) 0.8257(2) -0.2435(2)
 C2A* C 0.2295(2) 1.2432(2) -0.0125(2)
 C7A* C -0.3274(5) 0.6558(3) 0.3268(3)
 C1A** C -0.3266(2) 1.0634(2) 0.8061(2)
 C4A** C 0.1002(3) 0.8257(2) 0.7565(2)
 C2A** C 0.2295(2) 1.2432(2) 0.9875(2)
 H1A* H -0.1991(49) 1.0767(52) 0.4270(49)
 H2A* H -0.4008(33) 1.0409(43) 0.4152(46)
 H5A* H -0.0390(56) 1.4191(32) 0.8194(36)
 H6A* H -0.2211(42) 1.3588(50) 0.6907(47)
 O4A** O -0.3817(2) 1.0831(2) -0.2987(2)
 C5A* C -0.4411(3) 1.0576(4) -0.1169(3)
 O6A** O 0.1046(2) 0.9221(2) -0.2862(2)
 C8A* C 0.1363(7) 0.6850(3) -0.3215(4)
 O8A** O 0.1406(3) 1.2272(2) -0.1286(2)
 C6A* C 0.3757(4) 1.3703(3) 0.0662(3)
 H17A* H -0.2961(67) 0.6425(61) 0.2390(32)
 H18A* H -0.2674(60) 0.5865(49) 0.3702(53)
 H19A* H -0.4668(10) 0.6302(53) 0.2990(51)
 H11A* H -0.3756(64) 1.0464(52) -0.0251(27)
 H12A* H -0.5401(51) 1.1197(47) -0.1042(48)
 H13A* H -0.5008(60) 0.9540(25) -0.1971(33)
 H20A* H 0.0448(44) 0.6468(52) -0.2858(44)
 H21A* H 0.0895(55) 0.6350(55) -0.4296(5)
 H22A* H 0.2612(32) 0.6601(59) -0.2816(46)
 H14A* H 0.4444(58) 1.3882(57) 0.0056(45)
 H15A* H 0.3174(64) 1.4601(37) 0.1033(46)
 H16A* H 0.4657(52) 1.3566(56) 0.1497(31)

 Antanas Vaitkus,
 2017-08-14
;
_cod_original_formula_sum 'C16 H44 Co1 Nd2 O26'
_cod_database_code 2000000

loop_
_symmetry_equiv_pos_site_id
_symmetry_equiv_pos_as_xyz
1 x,y,z
2 -x,-y,-z

loop_
_atom_site_label
_atom_site_type_symbol
_atom_site_fract_x
_atom_site_fract_y
_atom_site_fract_z
Nd1 Nd 0.08652(1) 0.91889(1) 0.33204(1)
Co1 Co 0.00000 1.00000 0.00000
O1 O 0.1104(2) 1.1320(2) 0.5666(2)
O2 O 0.2765(3) 1.1607(2) 0.4591(2)
O3 O 0.1692(2) 0.9534(2) 0.1531(1)
O4 O 0.3817(2) 0.9169(2) 0.2987(2)
O5 O -0.0662(2) 1.1611(2) 0.1408(2)
O6 O -0.1046(2) 1.0779(2) 0.2862(2)
O7 O -0.2041(2) 0.8361(2) -0.0437(2)
O8 O -0.1406(3) 0.7728(2) 0.1286(2)
O9 O 0.2875(2) 0.8905(2) 0.5313(2)
O10 O 0.3925(3) 0.2934(2) 0.3264(2)
O11 O 0.1131(3) 0.6666(2) 0.2612(3)
O12 O 0.0941(4) 0.6002(3) 0.9368(3)
O13 O 0.3018(4) 0.5562(3) 0.4230(3)
C1 C 0.3266(2) 0.9366(2) 0.1939(2)
C2 C -0.2295(2) 0.7568(2) 0.0125(2)
C3 C 0.2321(3) 1.2062(2) 0.5599(2)
C4 C -0.1002(3) 1.1743(2) 0.2435(2)
C5 C 0.4411(3) 0.9424(4) 0.1169(3)
C6 C -0.3757(4) 0.6297(3) -0.0662(3)
C7 C 0.3274(5) 1.3442(3) 0.6732(3)
C8 C -0.1363(7) 1.3150(3) 0.3215(4)
H1 H 0.1991(49) 0.9233(52) 0.5730(49)
H2 H 0.4008(33) 0.9591(43) 0.5848(46)
H3 H 0.2912(38) 0.2807(64) 0.2454(35)
H4 H 0.3530(57) 0.2516(60) 0.3812(44)
H5 H 0.0390(56) 0.5809(32) 0.1806(36)
H6 H 0.2211(42) 0.6412(50) 0.3093(47)
H7 H 0.1026(80) 0.6802(33) 0.9088(47)
H8 H 0.0848(80) 0.6363(46) 1.0277(25)
H9 H 0.3767(53) 0.4899(43) 0.3897(51)
H10 H 0.3767(53) 0.6421(36) 0.5032(39)
H11 H 0.3756(64) 0.9536(52) 0.0251(27)
H12 H 0.5401(51) 0.8803(47) 0.1042(48)
H13 H 0.5008(60) 1.0460(25) 0.1971(33)
H14 H -0.4444(58) 0.6118(57) -0.0056(45)
H15 H -0.3174(64) 0.5399(37) -0.1033(46)
H16 H -0.4657(52) 0.6434(56) -0.1497(31)
H17 H 0.2961(67) 1.3575(61) 0.7610(32)
H18 H 0.2674(60) 1.4135(49) 0.6298(53)
H19 H 0.4668(10) 1.3698(53) 0.7010(51)
H20 H -0.0448(44) 1.3532(52) 0.2858(44)
H21 H -0.0895(55) 1.3650(55) 0.4296(5)
H22 H -0.2612(32) 1.3399(59) 0.2816(46)

loop_
_atom_type_symbol
_atom_type_radius_bond
C 0.68
H 0.23
Co 1.33
Nd 1.81
O 0.68
